data_4036289
loop_
_publ_author_name
'Conde, Egoitz'
'Rivilla, Iv\'an'
'Larumbe, Amaia'
'Coss\'io, Fernando P'

_publ_section_title
;
 Enantiodivergent Synthesis of Bis-Spiropyrrolidines via Sequential
 Interrupted and Completed (3 + 2) Cycloadditions.
;
_journal_issue 23
_journal_name_full 'The Journal of organic chemistry'
_journal_page_first 11755
_journal_page_last 11767
_journal_paper_doi 10.1021/acs.joc.5b01418
_journal_volume 80
_journal_year 2015
_chemical_absolute_configuration ad
_chemical_compound_source 'synthesis as described'
_chemical_formula_moiety 'C31 H28 N2 O5 S2, 0.5(C6 H14)'
_chemical_formula_sum 'C34 H35 N2 O5 S2'
_chemical_formula_weight 615.78
_space_group_IT_number 19
_space_group_name_Hall 'P 2ac 2ab'
_space_group_name_H-M_alt 'P 21 21 21'
_symmetry_cell_setting orthorhombic
_symmetry_Int_Tables_number 19
_symmetry_space_group_name_Hall 'P 2ac 2ab'
_symmetry_space_group_name_H-M 'P 21 21 21'
_atom_sites_solution_hydrogens geom
_atom_sites_solution_primary direct
_atom_sites_solution_secondary difmap
_audit_creation_date 2014-10-08T12:02:35-00:00
_audit_creation_method 'WinGX routine CIF_UPDATE'
_cell_angle_alpha 90
_cell_angle_beta 90
_cell_angle_gamma 90
_cell_formula_units_Z 8
_cell_length_a 13.0236(5)
_cell_length_b 20.7843(16)
_cell_length_c 22.7086(18)
_cell_measurement_reflns_used 1995
_cell_measurement_temperature 100(2)
_cell_measurement_theta_max 70.277
_cell_measurement_theta_min 3.97
_cell_measurement_wavelength 1.54184
_cell_volume 6146.9(7)
_computing_cell_refinement 'CrysAlis Pro (Oxford Diffraction Ltd., 2011)'
_computing_data_collection 'CrysAlis Pro (Oxford Diffraction Ltd., 2011)'
_computing_data_reduction 'CrysAlis Pro (Oxford Diffraction Ltd., 2011)'
_computing_molecular_graphics 'Diamond v.3.2f (Crystal Impact GbR, 2008)'
_computing_publication_material 'WinGX publication routines (Farrugia, 1999)'
_computing_structure_refinement 'SHELXL-97 (Sheldrick, 2008)'
_computing_structure_solution 'OLEX2 (Dolomanov et al, 2009)'
_diffrn_ambient_temperature 100(2)
_diffrn_detector 'CCD plate'
_diffrn_detector_area_resol_mean 5.2012
_diffrn_detector_type Atlas
_diffrn_measured_fraction_theta_full 0.999
_diffrn_measured_fraction_theta_max 0.999
_diffrn_measurement_details
;
#__ type_ start__ end____ width___ exp.time_
  1 omega -113.00  -11.00   1.0000    6.0000
omega____ theta____ kappa____ phi______ frames
    -      -40.5756  -57.0000 -180.0000 102

#__ type_ start__ end____ width___ exp.time_
  2 omega  -17.00   56.00   1.0000    6.0000
omega____ theta____ kappa____ phi______ frames
    -       40.5756  -38.0000  -30.0000 73

#__ type_ start__ end____ width___ exp.time_
  3 omega -157.00 -107.00   1.0000   24.0000
omega____ theta____ kappa____ phi______ frames
    -      -83.0000 -125.0000 -120.0000 50

#__ type_ start__ end____ width___ exp.time_
  4 omega   34.00   77.00   1.0000   24.0000
omega____ theta____ kappa____ phi______ frames
    -      108.3609  -45.0000   30.0000 43

#__ type_ start__ end____ width___ exp.time_
  5 omega   31.00   69.00   1.0000   24.0000
omega____ theta____ kappa____ phi______ frames
    -      108.3609  -30.0000  150.0000 38

#__ type_ start__ end____ width___ exp.time_
  6 omega   30.00   69.00   1.0000   24.0000
omega____ theta____ kappa____ phi______ frames
    -      108.3609  -30.0000   90.0000 39

#__ type_ start__ end____ width___ exp.time_
  7 omega   32.00   98.00   1.0000   24.0000
omega____ theta____ kappa____ phi______ frames
    -      108.3609  -94.0000    0.0000 66

#__ type_ start__ end____ width___ exp.time_
  8 omega   35.00   72.00   1.0000   24.0000
omega____ theta____ kappa____ phi______ frames
    -      108.3609  -45.0000  -30.0000 37

#__ type_ start__ end____ width___ exp.time_
  9 omega   24.00  108.00   1.0000   24.0000
omega____ theta____ kappa____ phi______ frames
    -      108.3609  -94.0000   60.0000 84

#__ type_ start__ end____ width___ exp.time_
 10 omega   35.00   69.00   1.0000   24.0000
omega____ theta____ kappa____ phi______ frames
    -      108.3609  -30.0000  120.0000 34

#__ type_ start__ end____ width___ exp.time_
 11 omega   32.00   67.00   1.0000   24.0000
omega____ theta____ kappa____ phi______ frames
    -      108.3609  -30.0000 -180.0000 35

#__ type_ start__ end____ width___ exp.time_
 12 omega   36.00   69.00   1.0000   24.0000
omega____ theta____ kappa____ phi______ frames
    -      108.3609  -30.0000 -150.0000 33

#__ type_ start__ end____ width___ exp.time_
 13 omega   77.00  105.00   1.0000   24.0000
omega____ theta____ kappa____ phi______ frames
    -      108.3609   77.0000    0.0000 28

#__ type_ start__ end____ width___ exp.time_
 14 omega   30.00   67.00   1.0000   24.0000
omega____ theta____ kappa____ phi______ frames
    -      108.3609  -30.0000   60.0000 37

#__ type_ start__ end____ width___ exp.time_
 15 omega  -66.00   27.00   1.0000    6.0000
omega____ theta____ kappa____ phi______ frames
    -      -40.5756   57.0000  -30.0000 93

#__ type_ start__ end____ width___ exp.time_
 16 omega    4.00   78.00   1.0000    6.0000
omega____ theta____ kappa____ phi______ frames
    -       40.5756 -125.0000 -180.0000 74

#__ type_ start__ end____ width___ exp.time_
 17 omega   66.00   95.00   1.0000    6.0000
omega____ theta____ kappa____ phi______ frames
    -       40.5756 -125.0000   90.0000 29

#__ type_ start__ end____ width___ exp.time_
 18 omega  -67.00  -16.00   1.0000   24.0000
omega____ theta____ kappa____ phi______ frames
    -      -83.0000   30.0000  150.0000 51

#__ type_ start__ end____ width___ exp.time_
 19 omega -161.00 -131.00   1.0000   24.0000
omega____ theta____ kappa____ phi______ frames
    -      -83.0000  -30.0000  -30.0000 30

#__ type_ start__ end____ width___ exp.time_
 20 omega  126.00  154.00   1.0000   24.0000
omega____ theta____ kappa____ phi______ frames
    -      108.3609   61.0000 -180.0000 28

#__ type_ start__ end____ width___ exp.time_
 21 omega  105.00  156.00   1.0000   24.0000
omega____ theta____ kappa____ phi______ frames
    -      108.3609   15.0000    0.0000 51

#__ type_ start__ end____ width___ exp.time_
 22 omega   30.00   62.00   1.0000   24.0000
omega____ theta____ kappa____ phi______ frames
    -      108.3609  -30.0000  -90.0000 32

#__ type_ start__ end____ width___ exp.time_
 23 omega   49.00   98.00   1.0000   24.0000
omega____ theta____ kappa____ phi______ frames
    -      108.3609   15.0000    0.0000 49

#__ type_ start__ end____ width___ exp.time_
 24 omega   39.00   67.00   1.0000   24.0000
omega____ theta____ kappa____ phi______ frames
    -      108.3609  -30.0000   30.0000 28

#__ type_ start__ end____ width___ exp.time_
 25 omega   96.00  156.00   1.0000   24.0000
omega____ theta____ kappa____ phi______ frames
    -      108.3609   30.0000   60.0000 60

#__ type_ start__ end____ width___ exp.time_
 26 omega   34.00   59.00   1.0000   24.0000
omega____ theta____ kappa____ phi______ frames
    -      108.3609  -45.0000 -150.0000 25

#__ type_ start__ end____ width___ exp.time_
 27 omega   58.00  103.00   1.0000   24.0000
omega____ theta____ kappa____ phi______ frames
    -      108.3609 -125.0000    0.0000 45

#__ type_ start__ end____ width___ exp.time_
 28 omega   54.00  109.00   1.0000   24.0000
omega____ theta____ kappa____ phi______ frames
    -      108.3609  -94.0000 -180.0000 55

#__ type_ start__ end____ width___ exp.time_
 29 omega   78.00  106.00   1.0000   24.0000
omega____ theta____ kappa____ phi______ frames
    -      108.3609   77.0000   90.0000 28

#__ type_ start__ end____ width___ exp.time_
 30 omega   57.00  117.00   1.0000   24.0000
omega____ theta____ kappa____ phi______ frames
    -      108.3609 -125.0000 -180.0000 60

#__ type_ start__ end____ width___ exp.time_
 31 omega   35.00  139.00   1.0000   24.0000
omega____ theta____ kappa____ phi______ frames
    -      108.3609  -77.0000 -180.0000 104

;
_diffrn_measurement_device '\k-geometry diffractometer'
_diffrn_measurement_device_type 'Agilent SuperNova'
_diffrn_measurement_method '\w scans'
_diffrn_orient_matrix_UB_11 0.0190879
_diffrn_orient_matrix_UB_12 -0.0345754
_diffrn_orient_matrix_UB_13 0.0590127
_diffrn_orient_matrix_UB_21 0.0121641
_diffrn_orient_matrix_UB_22 -0.0643737
_diffrn_orient_matrix_UB_23 -0.0328895
_diffrn_orient_matrix_UB_31 0.1160986
_diffrn_orient_matrix_UB_32 0.0123859
_diffrn_orient_matrix_UB_33 -0.0062886
_diffrn_radiation_monochromator 'Multilayer optics'
_diffrn_radiation_probe x-ray
_diffrn_radiation_source 'Nova (Cu) X-ray micro-source'
_diffrn_radiation_type CuK\a
_diffrn_radiation_wavelength 1.54184
_diffrn_reflns_av_R_equivalents 0.2491
_diffrn_reflns_av_unetI/netI 0.227
_diffrn_reflns_limit_h_max 15
_diffrn_reflns_limit_h_min -14
_diffrn_reflns_limit_k_max 25
_diffrn_reflns_limit_k_min -23
_diffrn_reflns_limit_l_max 26
_diffrn_reflns_limit_l_min -27
_diffrn_reflns_number 50527
_diffrn_reflns_theta_full 71.48
_diffrn_reflns_theta_max 71.48
_diffrn_reflns_theta_min 2.88
_diffrn_source_current 0.8
_diffrn_source_power 0.04
_diffrn_source_voltage 50
_exptl_absorpt_coefficient_mu 1.937
_exptl_absorpt_correction_T_max 1
_exptl_absorpt_correction_T_min 0.36813
_exptl_absorpt_correction_type multi-scan
_exptl_absorpt_process_details
;
        CrysAlisPro, Agilent Technologies,
        Version 1.171.36.24 (release 03-12-2012 CrysAlis171 .NET)
        (compiled Dec  3 2012,18:21:49)
        Empirical absorption correction using spherical harmonics,
 implemented in SCALE3 ABSPACK scaling algorithm.
;
_exptl_crystal_colour colourless
_exptl_crystal_density_diffrn 1.331
_exptl_crystal_density_method 'not measured'
_exptl_crystal_description needle
_exptl_crystal_F_000 2600
_exptl_crystal_size_max 0.416
_exptl_crystal_size_mid 0.024
_exptl_crystal_size_min 0.021
_refine_diff_density_max 0.541
_refine_diff_density_min -0.592
_refine_diff_density_rms 0.09
_refine_ls_abs_structure_details
;
The Friedel pair coverage of the experiment is almost complete (100%).
Analysis of the absolute structure using likelihood methods
(Hooft, Straver & Spek, 2008) was performed using PLATON (Spek, 2011).
 The results indicated that the absolute structure had been correctly
 assigned. The method calculated that the probability that the structure 
is inverted is smaller than 10-99. The absolute structure parameter y 
(Hooft, Straver & Spek, 2008) was calculated using PLATON (Spek,
2010). The resulting value was y=0.01(3), which together with Flack parameter 
value, indicate that the absolute structure has sureley been determined 
correctly.

Flack, H. D. (1983), Acta Cryst. A39, 876-881
Flack & G. Bernardinelli, Acta Cryst. 1999, A55, 908-915; 
H. D. Flack & G. Bernardinelli, J. Appl. Cryst. 2000, 33, 1143-1148.

R. W. W. Hooft, L. H. Straver & A. L. Spek, J. Appl. Cryst. 2008, 41, 96-103
A. L. Spek (2010) PLATON, Utrecht, The Netherlands; 
A. L. Spek, J. Appl. Cryst. 2003, 36, 7-13
A. L. Thompson & D. J. Watkin, Tetrahedron: Asymmetry 2009, 20, 712--717

;
_refine_ls_abs_structure_Flack 0.00(3)
_refine_ls_extinction_method none
_refine_ls_goodness_of_fit_ref 0.976
_refine_ls_hydrogen_treatment noref
_refine_ls_matrix_type full
_refine_ls_number_parameters 777
_refine_ls_number_reflns 11955
_refine_ls_number_restraints 54
_refine_ls_restrained_S_all 0.976
_refine_ls_R_factor_all 0.1652
_refine_ls_R_factor_gt 0.0899
_refine_ls_shift/su_max 0
_refine_ls_shift/su_mean 0
_refine_ls_structure_factor_coef Fsqd
_refine_ls_weighting_details 'calc w=1/[\s^2^(Fo^2^)+(0.0332P)^2^+0.0000P] where P=(Fo^2^+2Fc^2^)/3'
_refine_ls_weighting_scheme calc
_refine_ls_wR_factor_gt 0.1732
_refine_ls_wR_factor_ref 0.2159
_reflns_number_gt 6344
_reflns_number_total 11955
_reflns_threshold_expression >2\s(I)
_cod_data_source_file jo5b01418_si_004.cif
_cod_data_source_block a2013019
_cod_depositor_comments
;

2020-08-12
Z value and formula fixed to values more according to usual
chemical conventions.                 miguel
;
_cod_original_formula_sum 'C68 H70 N4 O10 S4'
_cod_original_formula_weight 1231.56
_cod_original_formula_moiety '2(C31 H28 N2 O5 S2), C6 H14'
_cod_original_formula_units_Z 4
_cod_database_code 4036289

loop_
_symmetry_equiv_pos_as_xyz
'x, y, z'
'-x+1/2, -y, z+1/2'
'x+1/2, -y+1/2, -z'
'-x, y+1/2, -z+1/2'

loop_
_atom_site_label
_atom_site_type_symbol
_atom_site_fract_x
_atom_site_fract_y
_atom_site_fract_z
_atom_site_U_iso_or_equiv
_atom_site_adp_type
_atom_site_occupancy
_atom_site_symmetry_multiplicity
_atom_site_calc_flag
_atom_site_refinement_flags
S1A S 0.29396(12) 0.42999(10) 0.62656(11) 0.0234(4) Uani 1 1 d .
S2A S 0.04986(13) 0.44976(10) 0.52447(10) 0.0238(4) Uani 1 1 d .
O1A O 0.3114(4) 0.4467(3) 0.6876(3) 0.0316(15) Uani 1 1 d .
O2A O 0.3201(4) 0.4753(3) 0.5812(3) 0.0258(14) Uani 1 1 d .
O3A O -0.0135(4) 0.3930(3) 0.5260(3) 0.0279(13) Uani 1 1 d .
O4A O 0.1408(4) 0.4489(3) 0.4880(3) 0.0252(12) Uani 1 1 d U
O5A O -0.1686(4) 0.4595(3) 0.6144(3) 0.0275(14) Uani 1 1 d .
N1A N 0.0016(5) 0.4061(3) 0.6724(3) 0.0238(15) Uani 1 1 d .
H1A H -0.0329 0.4029 0.7046 0.029 Uiso 1 1 d R
N2A N -0.0997(4) 0.5585(3) 0.6377(3) 0.0224(16) Uani 1 1 d .
H2A H -0.152 0.583 0.6276 0.027 Uiso 1 1 calc R
C1A C 0.1095(6) 0.3807(4) 0.6744(4) 0.0237(18) Uani 1 1 d .
H1AA H 0.145 0.4008 0.7088 0.028 Uiso 1 1 calc R
C2A C 0.1593(5) 0.4090(4) 0.6161(4) 0.0168(15) Uani 1 1 d U
H2AA H 0.1545 0.3757 0.5845 0.02 Uiso 1 1 calc R
C3A C 0.0926(5) 0.4673(4) 0.5983(4) 0.0181(16) Uani 1 1 d U
H3A H 0.1348 0.5075 0.5986 0.022 Uiso 1 1 calc R
C4A C 0.0097(5) 0.4699(4) 0.6488(4) 0.0181(16) Uani 1 1 d U
C5A C -0.0977(5) 0.4950(4) 0.6301(4) 0.0204(16) Uani 1 1 d U
C6A C -0.0051(6) 0.5833(4) 0.6648(4) 0.0239(17) Uani 1 1 d .
H6AA H -0.0206 0.616 0.6953 0.029 Uiso 1 1 calc R
H6AB H 0.0411 0.6024 0.6349 0.029 Uiso 1 1 calc R
C7A C 0.0426(5) 0.5224(4) 0.6924(4) 0.0182(16) Uani 1 1 d .
H7A H 0.1191 0.5262 0.6926 0.022 Uiso 1 1 calc R
C8A C 0.1155(5) 0.3101(4) 0.6813(5) 0.028(2) Uani 1 1 d .
C9A C 0.1562(6) 0.2826(5) 0.7321(5) 0.036(2) Uani 1 1 d .
H9A H 0.1821 0.3097 0.7624 0.044 Uiso 1 1 calc R
C10A C 0.1595(7) 0.2170(5) 0.7393(6) 0.047(3) Uani 1 1 d .
H10A H 0.1882 0.1991 0.7741 0.056 Uiso 1 1 calc R
C11A C 0.1212(8) 0.1768(5) 0.6959(6) 0.046(3) Uani 1 1 d U
H11A H 0.1225 0.1315 0.7011 0.055 Uiso 1 1 calc R
C12A C 0.0801(7) 0.2036(5) 0.6440(6) 0.047(3) Uani 1 1 d .
H12A H 0.0542 0.1763 0.6138 0.056 Uiso 1 1 calc R
C13A C 0.0779(6) 0.2687(5) 0.6371(5) 0.036(2) Uani 1 1 d .
H13A H 0.0506 0.2865 0.6019 0.043 Uiso 1 1 calc R
C14A C 0.3556(5) 0.3563(4) 0.6109(5) 0.031(2) Uani 1 1 d .
C15A C 0.3845(6) 0.3166(5) 0.6567(5) 0.034(2) Uani 1 1 d .
H15A H 0.3775 0.3298 0.6966 0.041 Uiso 1 1 calc R
C16A C 0.4253(7) 0.2549(5) 0.6419(6) 0.047(3) Uani 1 1 d .
H16A H 0.4474 0.2264 0.6721 0.056 Uiso 1 1 calc R
C17A C 0.4323(7) 0.2370(6) 0.5839(6) 0.048(3) Uani 1 1 d U
H17A H 0.4581 0.1954 0.5748 0.057 Uiso 1 1 calc R
C18A C 0.4031(7) 0.2776(5) 0.5374(6) 0.047(3) Uani 1 1 d .
H18A H 0.4103 0.2647 0.4975 0.057 Uiso 1 1 calc R
C19A C 0.3631(6) 0.3378(5) 0.5525(5) 0.037(2) Uani 1 1 d .
H19A H 0.3409 0.3662 0.5223 0.044 Uiso 1 1 calc R
C20A C -0.0241(6) 0.5165(4) 0.5058(4) 0.0246(19) Uani 1 1 d .
C21A C 0.0245(6) 0.5767(4) 0.5053(4) 0.0258(19) Uani 1 1 d .
H21A H 0.0966 0.58 0.5109 0.031 Uiso 1 1 calc R
C22A C -0.0359(6) 0.6326(5) 0.4963(5) 0.033(2) Uani 1 1 d .
H22A H -0.005 0.674 0.4966 0.04 Uiso 1 1 calc R
C23A C -0.1407(7) 0.6261(5) 0.4871(5) 0.036(2) Uani 1 1 d .
H23A H -0.1817 0.6635 0.4823 0.043 Uiso 1 1 calc R
C24A C -0.1861(6) 0.5668(4) 0.4849(4) 0.030(2) Uani 1 1 d .
H24A H -0.2572 0.5635 0.476 0.036 Uiso 1 1 calc R
C25A C -0.1293(6) 0.5108(4) 0.4953(4) 0.0264(19) Uani 1 1 d .
H25A H -0.1616 0.4698 0.4953 0.032 Uiso 1 1 calc R
C26A C 0.0036(6) 0.5132(4) 0.7549(4) 0.0234(17) Uani 1 1 d .
C27A C 0.0734(6) 0.5255(5) 0.8022(4) 0.030(2) Uani 1 1 d .
H27A H 0.142 0.538 0.7939 0.036 Uiso 1 1 calc R
C28A C 0.0414(7) 0.5192(5) 0.8604(5) 0.040(2) Uani 1 1 d .
H28A H 0.0881 0.5278 0.8916 0.048 Uiso 1 1 calc R
C29A C -0.0570(8) 0.5007(4) 0.8730(5) 0.041(2) Uani 1 1 d .
H29A H -0.0785 0.4965 0.9128 0.049 Uiso 1 1 calc R
C30A C -0.1249(7) 0.4882(4) 0.8278(5) 0.029(2) Uani 1 1 d .
H30A H -0.1932 0.4755 0.8368 0.035 Uiso 1 1 calc R
C31A C -0.0944(7) 0.4941(4) 0.7690(5) 0.030(2) Uani 1 1 d .
H31A H -0.142 0.4848 0.7384 0.036 Uiso 1 1 calc R
S1B S 0.25298(13) 0.65112(10) 0.62537(11) 0.0251(4) Uani 1 1 d .
S2B S 0.50411(13) 0.64482(10) 0.52183(10) 0.0242(4) Uani 1 1 d .
O1B O 0.2148(4) 0.6350(3) 0.5670(3) 0.0331(16) Uani 1 1 d .
O2B O 0.2541(4) 0.6022(3) 0.6698(3) 0.0311(15) Uani 1 1 d .
O3B O 0.5484(4) 0.7087(3) 0.5255(3) 0.0288(13) Uani 1 1 d .
O4B O 0.5685(4) 0.5906(3) 0.5045(3) 0.0243(13) Uani 1 1 d .
O5B O 0.7140(4) 0.6307(3) 0.6119(3) 0.0239(13) Uani 1 1 d .
N1B N 0.5396(4) 0.6773(3) 0.6723(3) 0.0211(15) Uani 1 1 d .
H1B H 0.5733 0.6775 0.7049 0.025 Uiso 1 1 d R
N2B N 0.6468(4) 0.5302(3) 0.6296(4) 0.0233(15) Uani 1 1 d .
H2B H 0.7018 0.5074 0.621 0.028 Uiso 1 1 calc R
C1B C 0.4328(5) 0.7014(4) 0.6763(4) 0.0227(18) Uani 1 1 d .
H1BA H 0.3975 0.6787 0.7094 0.027 Uiso 1 1 calc R
C2B C 0.3827(5) 0.6787(4) 0.6160(4) 0.0162(15) Uani 1 1 d U
H2BA H 0.3833 0.7154 0.5874 0.019 Uiso 1 1 calc R
C3B C 0.4516(5) 0.6245(4) 0.5924(4) 0.0223(17) Uani 1 1 d .
H3B H 0.4104 0.5841 0.5889 0.027 Uiso 1 1 calc R
C4B C 0.5335(5) 0.6163(4) 0.6429(4) 0.0186(17) Uani 1 1 d .
C5B C 0.6427(5) 0.5934(4) 0.6245(4) 0.0206(17) Uani 1 1 d .
C6B C 0.5504(5) 0.5015(4) 0.6508(4) 0.0233(19) Uani 1 1 d .
H6BA H 0.564 0.4659 0.6787 0.028 Uiso 1 1 calc R
H6BB H 0.5084 0.4852 0.6177 0.028 Uiso 1 1 calc R
C7B C 0.4974(6) 0.5579(4) 0.6817(4) 0.0224(17) Uani 1 1 d .
H7B H 0.4215 0.5529 0.6771 0.027 Uiso 1 1 calc R
C8B C 0.4257(6) 0.7727(4) 0.6868(4) 0.0246(18) Uani 1 1 d .
C9B C 0.3770(6) 0.7941(4) 0.7383(4) 0.0274(19) Uani 1 1 d .
H9B H 0.3524 0.7643 0.7666 0.033 Uiso 1 1 calc R
C10B C 0.3658(7) 0.8597(5) 0.7468(5) 0.036(2) Uani 1 1 d .
H10B H 0.3318 0.8745 0.7813 0.044 Uiso 1 1 calc R
C11B C 0.4022(7) 0.9045(5) 0.7070(5) 0.037(2) Uani 1 1 d .
H11B H 0.3928 0.9493 0.7135 0.045 Uiso 1 1 calc R
C12B C 0.4535(7) 0.8819(4) 0.6565(5) 0.034(2) Uani 1 1 d .
H12B H 0.4815 0.9118 0.6291 0.04 Uiso 1 1 calc R
C13B C 0.4637(6) 0.8162(4) 0.6465(5) 0.029(2) Uani 1 1 d .
H13B H 0.4968 0.8013 0.6118 0.035 Uiso 1 1 calc R
C14B C 0.1853(5) 0.7191(4) 0.6518(4) 0.0232(19) Uani 1 1 d .
C15B C 0.1554(6) 0.7186(4) 0.7107(4) 0.0264(19) Uani 1 1 d .
H15B H 0.1704 0.6833 0.7359 0.032 Uiso 1 1 calc R
C16B C 0.1023(6) 0.7726(4) 0.7306(4) 0.028(2) Uani 1 1 d .
H16B H 0.0804 0.7744 0.7704 0.034 Uiso 1 1 calc R
C17B C 0.0814(6) 0.8222(5) 0.6944(5) 0.033(2) Uani 1 1 d .
H17B H 0.0457 0.8586 0.7093 0.039 Uiso 1 1 calc R
C18B C 0.1112(6) 0.8213(4) 0.6356(5) 0.032(2) Uani 1 1 d .
H18B H 0.0967 0.8571 0.611 0.038 Uiso 1 1 calc R
C19B C 0.1627(5) 0.7676(4) 0.6125(4) 0.0235(18) Uani 1 1 d .
H19B H 0.1809 0.7649 0.572 0.028 Uiso 1 1 calc R
C20B C 0.3989(5) 0.6463(4) 0.4748(4) 0.0242(17) Uani 1 1 d .
C21B C 0.3656(6) 0.7047(5) 0.4503(5) 0.031(2) Uani 1 1 d .
H21B H 0.3995 0.7437 0.4603 0.038 Uiso 1 1 calc R
C22B C 0.2830(6) 0.7055(5) 0.4114(5) 0.040(3) Uani 1 1 d .
H22B H 0.2611 0.7449 0.3944 0.048 Uiso 1 1 calc R
C23B C 0.2336(6) 0.6496(5) 0.3979(5) 0.039(2) Uani 1 1 d .
H23B H 0.1776 0.6506 0.3711 0.046 Uiso 1 1 calc R
C24B C 0.2637(6) 0.5909(5) 0.4225(5) 0.034(2) Uani 1 1 d .
H24B H 0.2275 0.5524 0.4136 0.041 Uiso 1 1 calc R
C25B C 0.3483(6) 0.5898(5) 0.4607(4) 0.0262(19) Uani 1 1 d .
H25B H 0.371 0.5502 0.4769 0.031 Uiso 1 1 calc R
C26B C 0.5212(5) 0.5656(4) 0.7459(4) 0.0215(17) Uani 1 1 d .
C27B C 0.4424(7) 0.5545(5) 0.7872(4) 0.032(2) Uani 1 1 d .
H27B H 0.3758 0.5433 0.7736 0.038 Uiso 1 1 calc R
C28B C 0.4597(7) 0.5597(5) 0.8461(5) 0.040(2) Uani 1 1 d .
H28B H 0.405 0.5528 0.8731 0.048 Uiso 1 1 calc R
C29B C 0.5574(7) 0.5750(5) 0.8673(4) 0.037(2) Uani 1 1 d .
H29B H 0.5699 0.5776 0.9084 0.044 Uiso 1 1 calc R
C30B C 0.6355(7) 0.5863(4) 0.8275(4) 0.033(2) Uani 1 1 d .
H30B H 0.7017 0.5978 0.8415 0.039 Uiso 1 1 calc R
C31B C 0.6184(6) 0.5811(4) 0.7676(4) 0.0253(18) Uani 1 1 d .
H31B H 0.6734 0.5882 0.7409 0.03 Uiso 1 1 calc R
C1D C 0.6314(10) 0.4005(6) 0.5009(6) 0.062(3) Uani 1 1 d .
H1DA H 0.6498 0.4135 0.4608 0.093 Uiso 1 1 calc R
H1DB H 0.6433 0.4364 0.528 0.093 Uiso 1 1 calc R
H1DC H 0.5588 0.3881 0.5022 0.093 Uiso 1 1 calc R
C2D C 0.6978(9) 0.3430(6) 0.5195(6) 0.055(3) Uani 1 1 d .
H2DA H 0.6754 0.3042 0.4978 0.065 Uiso 1 1 calc R
H2DB H 0.7703 0.3516 0.509 0.065 Uiso 1 1 calc R
C3D C 0.6897(7) 0.3307(6) 0.5858(5) 0.045(3) Uani 1 1 d .
H3DA H 0.6172 0.3208 0.5955 0.054 Uiso 1 1 calc R
H3DB H 0.7084 0.3707 0.6069 0.054 Uiso 1 1 calc R
C4D C 0.7574(7) 0.2758(5) 0.6087(5) 0.038(2) Uani 1 1 d .
H4DA H 0.7599 0.2778 0.6522 0.046 Uiso 1 1 calc R
H4DB H 0.8282 0.2818 0.5938 0.046 Uiso 1 1 calc R
C5D C 0.7184(7) 0.2088(6) 0.5900(6) 0.051(3) Uani 1 1 d .
H5DA H 0.6478 0.2026 0.6051 0.061 Uiso 1 1 calc R
H5DB H 0.7156 0.2067 0.5464 0.061 Uiso 1 1 calc R
C6D C 0.7866(8) 0.1547(6) 0.6127(7) 0.063(4) Uani 1 1 d .
H6DA H 0.8576 0.1623 0.6002 0.094 Uiso 1 1 calc R
H6DB H 0.7627 0.1136 0.5968 0.094 Uiso 1 1 calc R
H6DC H 0.7834 0.1535 0.6558 0.094 Uiso 1 1 calc R

loop_
_atom_site_aniso_label
_atom_site_aniso_U_11
_atom_site_aniso_U_22
_atom_site_aniso_U_33
_atom_site_aniso_U_23
_atom_site_aniso_U_13
_atom_site_aniso_U_12
S1A 0.0089(7) 0.0223(11) 0.0390(13) 0.0014(9) -0.0010(8) -0.0008(7)
S2A 0.0143(8) 0.0252(11) 0.0320(11) -0.0030(9) 0.0002(8) 0.0017(7)
O1A 0.018(3) 0.039(4) 0.038(4) -0.005(3) 0.005(2) -0.008(2)
O2A 0.016(3) 0.018(3) 0.043(4) 0.007(3) -0.002(2) 0.002(2)
O3A 0.020(3) 0.025(3) 0.039(4) -0.006(3) -0.005(3) 0.002(2)
O4A 0.0201(17) 0.030(2) 0.026(2) -0.0014(16) 0.0054(15) 0.0041(15)
O5A 0.019(3) 0.023(3) 0.040(4) -0.004(3) 0.000(2) -0.001(2)
N1A 0.012(3) 0.028(4) 0.031(4) 0.001(3) 0.008(3) 0.001(3)
N2A 0.009(3) 0.019(4) 0.039(5) -0.001(3) 0.003(3) 0.004(2)
C1A 0.021(4) 0.021(4) 0.030(5) 0.004(4) 0.003(3) 0.003(3)
C2A 0.0156(16) 0.0173(17) 0.0175(17) 0.0001(10) 0.0000(10) -0.0004(10)
C3A 0.0171(18) 0.0185(18) 0.0188(18) 0.0004(10) 0.0010(10) 0.0005(10)
C4A 0.0177(17) 0.0179(18) 0.0186(18) 0.0004(10) 0.0001(10) 0.0005(10)
C5A 0.0196(18) 0.0210(18) 0.0207(18) 0.0000(10) 0.0007(10) 0.0003(10)
C6A 0.019(3) 0.015(4) 0.038(5) -0.002(3) 0.002(3) 0.000(3)
C7A 0.012(3) 0.019(4) 0.024(4) -0.002(3) 0.002(3) 0.001(3)
C8A 0.011(3) 0.018(5) 0.056(7) 0.006(4) 0.008(4) 0.000(3)
C9A 0.025(4) 0.037(6) 0.047(7) 0.013(5) -0.002(4) -0.001(4)
C10A 0.038(5) 0.036(6) 0.067(9) 0.020(6) 0.010(5) 0.016(5)
C11A 0.043(5) 0.031(5) 0.064(7) 0.013(5) 0.024(5) 0.015(4)
C12A 0.027(5) 0.030(6) 0.084(10) -0.014(6) 0.014(5) -0.008(4)
C13A 0.033(5) 0.027(5) 0.047(7) -0.004(5) 0.011(4) -0.002(4)
C14A 0.008(3) 0.023(5) 0.062(7) -0.002(4) -0.005(3) -0.001(3)
C15A 0.019(4) 0.029(5) 0.054(7) 0.004(5) 0.003(4) 0.000(3)
C16A 0.027(5) 0.028(6) 0.086(10) 0.013(6) -0.004(5) 0.001(4)
C17A 0.024(4) 0.044(6) 0.075(7) -0.010(5) -0.008(4) 0.006(4)
C18A 0.023(4) 0.050(7) 0.069(9) -0.011(6) -0.005(5) 0.004(4)
C19A 0.022(4) 0.041(6) 0.047(7) -0.004(5) -0.003(4) 0.003(4)
C20A 0.027(4) 0.022(5) 0.025(5) -0.002(4) 0.007(3) 0.011(3)
C21A 0.024(4) 0.025(5) 0.029(5) 0.001(4) 0.000(3) 0.001(3)
C22A 0.026(4) 0.033(6) 0.040(6) -0.004(4) -0.005(4) 0.002(4)
C23A 0.036(5) 0.038(6) 0.034(6) 0.005(4) -0.003(4) 0.010(4)
C24A 0.019(4) 0.034(5) 0.037(6) 0.001(4) -0.002(3) 0.004(3)
C25A 0.019(4) 0.023(5) 0.037(5) 0.003(4) -0.009(3) -0.004(3)
C26A 0.027(4) 0.021(4) 0.023(5) 0.002(3) -0.002(3) 0.009(3)
C27A 0.031(4) 0.031(5) 0.027(5) 0.003(4) -0.007(4) 0.001(4)
C28A 0.044(5) 0.053(7) 0.023(5) 0.004(5) -0.007(4) -0.008(5)
C29A 0.057(6) 0.026(5) 0.039(6) 0.005(5) 0.003(5) 0.003(4)
C30A 0.035(4) 0.017(4) 0.036(6) 0.004(4) 0.013(4) 0.004(3)
C31A 0.028(4) 0.021(5) 0.040(6) 0.001(4) 0.006(4) 0.002(3)
S1B 0.0098(7) 0.0247(11) 0.0407(13) -0.0054(10) 0.0007(8) -0.0009(7)
S2B 0.0144(8) 0.0253(10) 0.0328(11) 0.0006(9) -0.0001(8) 0.0010(8)
O1B 0.015(2) 0.049(4) 0.035(4) -0.026(3) -0.004(2) -0.004(2)
O2B 0.014(2) 0.020(3) 0.059(5) 0.004(3) 0.005(3) -0.003(2)
O3B 0.022(2) 0.027(3) 0.037(4) 0.002(3) -0.002(3) -0.006(2)
O4B 0.014(2) 0.027(3) 0.032(4) -0.005(3) 0.003(2) 0.009(2)
O5B 0.018(2) 0.023(3) 0.031(4) 0.000(3) -0.002(2) 0.002(2)
N1B 0.012(3) 0.020(4) 0.032(4) 0.003(3) -0.005(3) -0.002(2)
N2B 0.011(3) 0.019(4) 0.039(5) 0.005(3) 0.002(3) 0.004(2)
C1B 0.016(4) 0.020(4) 0.032(5) -0.013(4) -0.002(3) 0.001(3)
C2B 0.0155(17) 0.0162(17) 0.0168(17) -0.0003(10) -0.0003(10) -0.0005(10)
C3B 0.011(3) 0.025(4) 0.030(5) -0.002(4) -0.002(3) 0.000(3)
C4B 0.009(3) 0.020(4) 0.027(5) -0.001(3) 0.002(3) 0.008(3)
C5B 0.009(3) 0.031(5) 0.022(4) 0.000(4) 0.003(3) 0.002(3)
C6B 0.010(3) 0.012(4) 0.048(6) -0.002(4) -0.001(3) 0.002(3)
C7B 0.015(3) 0.019(4) 0.033(5) 0.002(3) 0.005(3) -0.003(3)
C8B 0.023(4) 0.022(5) 0.029(5) -0.005(4) 0.001(3) 0.002(3)
C9B 0.027(4) 0.031(5) 0.024(5) -0.003(4) 0.003(3) -0.008(4)
C10B 0.038(5) 0.025(5) 0.046(6) -0.016(5) 0.003(4) -0.002(4)
C11B 0.049(5) 0.020(5) 0.044(7) -0.007(4) -0.004(5) 0.001(4)
C12B 0.043(5) 0.013(4) 0.044(6) 0.004(4) -0.003(4) -0.007(4)
C13B 0.023(4) 0.022(5) 0.043(6) -0.001(4) 0.000(4) 0.004(3)
C14B 0.009(3) 0.028(5) 0.032(5) -0.011(4) 0.005(3) 0.001(3)
C15B 0.023(4) 0.026(5) 0.030(5) -0.006(4) 0.006(3) -0.001(3)
C16B 0.019(4) 0.031(5) 0.034(5) -0.008(4) 0.010(3) -0.006(3)
C17B 0.021(4) 0.031(5) 0.046(7) -0.011(5) -0.002(4) 0.000(3)
C18B 0.031(4) 0.023(5) 0.041(6) 0.007(4) 0.001(4) 0.008(3)
C19B 0.017(3) 0.021(5) 0.032(5) -0.004(4) 0.002(3) -0.006(3)
C20B 0.020(3) 0.027(4) 0.026(5) 0.002(4) 0.005(3) 0.007(3)
C21B 0.017(4) 0.034(5) 0.043(6) 0.002(4) -0.001(4) 0.000(3)
C22B 0.026(4) 0.046(7) 0.050(7) 0.002(5) -0.014(4) 0.013(4)
C23B 0.013(4) 0.046(6) 0.058(7) 0.008(5) -0.003(4) -0.003(4)
C24B 0.017(4) 0.040(6) 0.047(6) -0.006(5) -0.002(4) -0.009(4)
C25B 0.027(4) 0.031(5) 0.021(5) -0.005(4) 0.001(3) 0.001(3)
C26B 0.018(3) 0.018(4) 0.028(5) 0.000(3) 0.008(3) -0.002(3)
C27B 0.031(4) 0.029(5) 0.035(5) 0.000(4) 0.009(4) 0.004(4)
C28B 0.038(5) 0.051(7) 0.031(6) 0.009(5) 0.008(4) 0.000(5)
C29B 0.054(5) 0.033(5) 0.024(5) -0.003(4) 0.010(4) 0.007(4)
C30B 0.044(5) 0.022(5) 0.032(5) 0.005(4) -0.007(4) -0.002(4)
C31B 0.023(4) 0.024(5) 0.029(5) 0.009(4) 0.003(3) 0.000(3)
C1D 0.085(9) 0.052(8) 0.050(8) 0.002(6) -0.009(7) -0.011(7)
C2D 0.066(6) 0.046(7) 0.051(8) 0.001(6) -0.005(6) -0.002(6)
C3D 0.027(5) 0.058(8) 0.052(7) 0.002(6) 0.007(4) -0.007(4)
C4D 0.036(5) 0.052(7) 0.027(6) -0.003(4) 0.010(4) -0.005(4)
C5D 0.028(5) 0.075(9) 0.049(7) 0.011(6) -0.005(4) -0.009(5)
C6D 0.056(6) 0.046(7) 0.086(11) 0.030(7) -0.014(6) 0.002(6)

loop_
_atom_type_symbol
_atom_type_description
_atom_type_scat_dispersion_real
_atom_type_scat_dispersion_imag
_atom_type_scat_source
C C 0.0181 0.0091 'International Tables Vol C Tables 4.2.6.8 and 6.1.1.4'
H H 0 0 'International Tables Vol C Tables 4.2.6.8 and 6.1.1.4'
N N 0.0311 0.018 'International Tables Vol C Tables 4.2.6.8 and 6.1.1.4'
O O 0.0492 0.0322 'International Tables Vol C Tables 4.2.6.8 and 6.1.1.4'
S S 0.3331 0.5567 'International Tables Vol C Tables 4.2.6.8 and 6.1.1.4'

loop_
_geom_angle_atom_site_label_1
_geom_angle_atom_site_label_2
_geom_angle_atom_site_label_3
_geom_angle
O2A S1A O1A 119.5(4)
O2A S1A C14A 108.5(4)
O1A S1A C14A 109.3(4)
O2A S1A C2A 107.0(3)
O1A S1A C2A 109.4(4)
C14A S1A C2A 101.7(4)
O3A S2A O4A 118.3(4)
O3A S2A C20A 109.9(4)
O4A S2A C20A 108.9(4)
O3A S2A C3A 108.7(4)
O4A S2A C3A 106.4(3)
C20A S2A C3A 103.6(4)
C4A N1A C1A 105.5(6)
C4A N1A H1A 115.3
C1A N1A H1A 115.8
C5A N2A C6A 112.7(6)
C5A N2A H2A 123.7
C6A N2A H2A 123.7
C8A C1A N1A 113.6(7)
C8A C1A C2A 115.7(8)
N1A C1A C2A 103.1(6)
C8A C1A H1AA 108
N1A C1A H1AA 108
C2A C1A H1AA 108
C3A C2A C1A 106.2(6)
C3A C2A S1A 112.7(5)
C1A C2A S1A 111.9(5)
C3A C2A H2AA 108.6
C1A C2A H2AA 108.6
S1A C2A H2AA 108.6
C2A C3A C4A 102.7(6)
C2A C3A S2A 105.0(5)
C4A C3A S2A 118.2(5)
C2A C3A H3A 110.1
C4A C3A H3A 110.1
S2A C3A H3A 110.1
N1A C4A C7A 116.0(7)
N1A C4A C5A 110.3(6)
C7A C4A C5A 100.9(6)
N1A C4A C3A 106.9(6)
C7A C4A C3A 107.6(6)
C5A C4A C3A 115.4(7)
O5A C5A N2A 128.0(7)
O5A C5A C4A 123.4(7)
N2A C5A C4A 108.4(6)
N2A C6A C7A 102.7(6)
N2A C6A H6AA 111.2
C7A C6A H6AA 111.2
N2A C6A H6AB 111.2
C7A C6A H6AB 111.2
H6AA C6A H6AB 109.1
C26A C7A C4A 114.8(7)
C26A C7A C6A 110.3(6)
C4A C7A C6A 102.1(6)
C26A C7A H7A 109.8
C4A C7A H7A 109.8
C6A C7A H7A 109.8
C9A C8A C13A 118.2(9)
C9A C8A C1A 120.9(9)
C13A C8A C1A 120.9(9)
C10A C9A C8A 121.1(11)
C10A C9A H9A 119.5
C8A C9A H9A 119.5
C9A C10A C11A 120.2(11)
C9A C10A H10A 119.9
C11A C10A H10A 119.9
C10A C11A C12A 119.6(10)
C10A C11A H11A 120.2
C12A C11A H11A 120.2
C13A C12A C11A 119.7(11)
C13A C12A H12A 120.1
C11A C12A H12A 120.1
C12A C13A C8A 121.2(11)
C12A C13A H13A 119.4
C8A C13A H13A 119.4
C15A C14A C19A 122.5(9)
C15A C14A S1A 119.3(8)
C19A C14A S1A 117.8(8)
C14A C15A C16A 117.4(11)
C14A C15A H15A 121.3
C16A C15A H15A 121.3
C17A C16A C15A 119.6(11)
C17A C16A H16A 120.2
C15A C16A H16A 120.2
C16A C17A C18A 122.8(11)
C16A C17A H17A 118.6
C18A C17A H17A 118.6
C19A C18A C17A 117.0(12)
C19A C18A H18A 121.5
C17A C18A H18A 121.5
C14A C19A C18A 120.6(10)
C14A C19A H19A 119.7
C18A C19A H19A 119.7
C25A C20A C21A 121.1(8)
C25A C20A S2A 121.2(7)
C21A C20A S2A 117.6(6)
C20A C21A C22A 118.9(7)
C20A C21A H21A 120.6
C22A C21A H21A 120.6
C23A C22A C21A 119.1(9)
C23A C22A H22A 120.5
C21A C22A H22A 120.5
C24A C23A C22A 121.3(9)
C24A C23A H23A 119.3
C22A C23A H23A 119.3
C23A C24A C25A 120.9(7)
C23A C24A H24A 119.5
C25A C24A H24A 119.5
C20A C25A C24A 118.6(8)
C20A C25A H25A 120.7
C24A C25A H25A 120.7
C31A C26A C27A 117.8(9)
C31A C26A C7A 124.4(8)
C27A C26A C7A 117.9(7)
C28A C27A C26A 120.5(8)
C28A C27A H27A 119.8
C26A C27A H27A 119.8
C29A C28A C27A 120.3(10)
C29A C28A H28A 119.8
C27A C28A H28A 119.8
C28A C29A C30A 119.9(10)
C28A C29A H29A 120.1
C30A C29A H29A 120.1
C29A C30A C31A 120.8(9)
C29A C30A H30A 119.6
C31A C30A H30A 119.6
C26A C31A C30A 120.8(9)
C26A C31A H31A 119.6
C30A C31A H31A 119.6
O2B S1B O1B 118.9(4)
O2B S1B C14B 109.4(4)
O1B S1B C14B 108.8(4)
O2B S1B C2B 107.5(3)
O1B S1B C2B 106.7(4)
C14B S1B C2B 104.7(4)
O3B S2B O4B 119.6(3)
O3B S2B C20B 109.4(4)
O4B S2B C20B 107.5(4)
O3B S2B C3B 108.4(4)
O4B S2B C3B 106.2(4)
C20B S2B C3B 104.7(4)
C4B N1B C1B 105.9(6)
C4B N1B H1B 115.7
C1B N1B H1B 115.2
C5B N2B C6B 113.3(6)
C5B N2B H2B 123.3
C6B N2B H2B 123.3
N1B C1B C8B 113.6(6)
N1B C1B C2B 103.5(6)
C8B C1B C2B 113.8(7)
N1B C1B H1BA 108.6
C8B C1B H1BA 108.6
C2B C1B H1BA 108.6
C3B C2B C1B 106.1(6)
C3B C2B S1B 110.9(5)
C1B C2B S1B 112.3(5)
C3B C2B H2BA 109.2
C1B C2B H2BA 109.2
S1B C2B H2BA 109.2
C2B C3B C4B 102.9(6)
C2B C3B S2B 111.1(6)
C4B C3B S2B 114.7(5)
C2B C3B H3B 109.3
C4B C3B H3B 109.3
S2B C3B H3B 109.3
N1B C4B C5B 110.1(6)
N1B C4B C7B 115.9(7)
C5B C4B C7B 100.8(6)
N1B C4B C3B 106.3(6)
C5B C4B C3B 117.2(7)
C7B C4B C3B 106.9(6)
O5B C5B N2B 127.5(7)
O5B C5B C4B 123.7(7)
N2B C5B C4B 108.5(6)
N2B C6B C7B 103.0(6)
N2B C6B H6BA 111.2
C7B C6B H6BA 111.2
N2B C6B H6BB 111.2
C7B C6B H6BB 111.2
H6BA C6B H6BB 109.1
C26B C7B C6B 115.7(7)
C26B C7B C4B 113.7(7)
C6B C7B C4B 101.5(6)
C26B C7B H7B 108.5
C6B C7B H7B 108.5
C4B C7B H7B 108.5
C13B C8B C9B 120.6(9)
C13B C8B C1B 121.3(8)
C9B C8B C1B 118.2(8)
C10B C9B C8B 118.4(9)
C10B C9B H9B 120.8
C8B C9B H9B 120.8
C11B C10B C9B 122.4(10)
C11B C10B H10B 118.8
C9B C10B H10B 118.8
C10B C11B C12B 118.1(9)
C10B C11B H11B 120.9
C12B C11B H11B 120.9
C13B C12B C11B 120.4(9)
C13B C12B H12B 119.8
C11B C12B H12B 119.8
C8B C13B C12B 120.1(9)
C8B C13B H13B 120
C12B C13B H13B 120
C19B C14B C15B 124.5(8)
C19B C14B S1B 118.1(7)
C15B C14B S1B 117.3(7)
C16B C15B C14B 116.3(9)
C16B C15B H15B 121.8
C14B C15B H15B 121.8
C17B C16B C15B 121.3(9)
C17B C16B H16B 119.3
C15B C16B H16B 119.3
C16B C17B C18B 121.2(9)
C16B C17B H17B 119.4
C18B C17B H17B 119.4
C17B C18B C19B 120.3(9)
C17B C18B H18B 119.8
C19B C18B H18B 119.8
C14B C19B C18B 116.2(9)
C14B C19B H19B 121.9
C18B C19B H19B 121.9
C25B C20B C21B 119.6(8)
C25B C20B S2B 120.2(7)
C21B C20B S2B 120.2(7)
C22B C21B C20B 120.1(9)
C22B C21B H21B 120
C20B C21B H21B 120
C23B C22B C21B 119.8(10)
C23B C22B H22B 120.1
C21B C22B H22B 120.1
C22B C23B C24B 121.4(9)
C22B C23B H23B 119.3
C24B C23B H23B 119.3
C23B C24B C25B 118.7(9)
C23B C24B H24B 120.6
C25B C24B H24B 120.6
C20B C25B C24B 120.4(9)
C20B C25B H25B 119.8
C24B C25B H25B 119.8
C31B C26B C27B 117.6(8)
C31B C26B C7B 123.8(7)
C27B C26B C7B 118.6(7)
C28B C27B C26B 121.4(9)
C28B C27B H27B 119.3
C26B C27B H27B 119.3
C27B C28B C29B 120.4(9)
C27B C28B H28B 119.8
C29B C28B H28B 119.8
C30B C29B C28B 119.1(9)
C30B C29B H29B 120.5
C28B C29B H29B 120.5
C29B C30B C31B 120.8(9)
C29B C30B H30B 119.6
C31B C30B H30B 119.6
C30B C31B C26B 120.7(8)
C30B C31B H31B 119.6
C26B C31B H31B 119.6
C2D C1D H1DA 109.5
C2D C1D H1DB 109.5
H1DA C1D H1DB 109.5
C2D C1D H1DC 109.5
H1DA C1D H1DC 109.5
H1DB C1D H1DC 109.5
C3D C2D C1D 111.2(11)
C3D C2D H2DA 109.4
C1D C2D H2DA 109.4
C3D C2D H2DB 109.4
C1D C2D H2DB 109.4
H2DA C2D H2DB 108
C2D C3D C4D 114.7(9)
C2D C3D H3DA 108.6
C4D C3D H3DA 108.6
C2D C3D H3DB 108.6
C4D C3D H3DB 108.6
H3DA C3D H3DB 107.6
C3D C4D C5D 112.9(9)
C3D C4D H4DA 109
C5D C4D H4DA 109
C3D C4D H4DB 109
C5D C4D H4DB 109
H4DA C4D H4DB 107.8
C6D C5D C4D 112.4(9)
C6D C5D H5DA 109.1
C4D C5D H5DA 109.1
C6D C5D H5DB 109.1
C4D C5D H5DB 109.1
H5DA C5D H5DB 107.9
C5D C6D H6DA 109.5
C5D C6D H6DB 109.5
H6DA C6D H6DB 109.5
C5D C6D H6DC 109.5
H6DA C6D H6DC 109.5
H6DB C6D H6DC 109.5

loop_
_geom_bond_atom_site_label_1
_geom_bond_atom_site_label_2
_geom_bond_distance
S1A O2A 1.437(7)
S1A O1A 1.446(7)
S1A C14A 1.766(9)
S1A C2A 1.823(7)
S2A O3A 1.439(6)
S2A O4A 1.445(6)
S2A C20A 1.741(8)
S2A C3A 1.804(9)
O5A C5A 1.235(10)
N1A C4A 1.435(10)
N1A C1A 1.502(10)
N1A H1A 0.8607
N2A C5A 1.330(11)
N2A C6A 1.471(10)
N2A H2A 0.88
C1A C8A 1.478(12)
C1A C2A 1.586(11)
C1A H1AA 1
C2A C3A 1.546(10)
C2A H2AA 1
C3A C4A 1.576(11)
C3A H3A 1
C4A C7A 1.534(11)
C4A C5A 1.553(10)
C6A C7A 1.543(11)
C6A H6AA 0.99
C6A H6AB 0.99
C7A C26A 1.519(12)
C7A H7A 1
C8A C9A 1.393(14)
C8A C13A 1.409(14)
C9A C10A 1.375(15)
C9A H9A 0.95
C10A C11A 1.384(18)
C10A H10A 0.95
C11A C12A 1.409(18)
C11A H11A 0.95
C12A C13A 1.363(14)
C12A H12A 0.95
C13A H13A 0.95
C14A C15A 1.381(14)
C14A C19A 1.384(15)
C15A C16A 1.428(14)
C15A H15A 0.95
C16A C17A 1.371(18)
C16A H16A 0.95
C17A C18A 1.404(18)
C17A H17A 0.95
C18A C19A 1.398(15)
C18A H18A 0.95
C19A H19A 0.95
C20A C25A 1.395(12)
C20A C21A 1.403(12)
C21A C22A 1.417(12)
C21A H21A 0.95
C22A C23A 1.388(13)
C22A H22A 0.95
C23A C24A 1.368(14)
C23A H23A 0.95
C24A C25A 1.399(12)
C24A H24A 0.95
C25A H25A 0.95
C26A C31A 1.375(13)
C26A C27A 1.431(12)
C27A C28A 1.392(14)
C27A H27A 0.95
C28A C29A 1.369(14)
C28A H28A 0.95
C29A C30A 1.379(15)
C29A H29A 0.95
C30A C31A 1.400(14)
C30A H30A 0.95
C31A H31A 0.95
S1B O2B 1.433(7)
S1B O1B 1.454(7)
S1B C14B 1.769(8)
S1B C2B 1.796(7)
S2B O3B 1.449(6)
S2B O4B 1.459(6)
S2B C20B 1.737(8)
S2B C3B 1.794(9)
O5B C5B 1.243(10)
N1B C4B 1.437(11)
N1B C1B 1.481(9)
N1B H1B 0.8604
N2B C5B 1.320(11)
N2B C6B 1.471(10)
N2B H2B 0.88
C1B C8B 1.505(12)
C1B C2B 1.589(11)
C1B H1BA 1
C2B C3B 1.537(11)
C2B H2BA 1
C3B C4B 1.573(11)
C3B H3B 1
C4B C5B 1.556(9)
C4B C7B 1.571(11)
C6B C7B 1.531(11)
C6B H6BA 0.99
C6B H6BB 0.99
C7B C26B 1.498(12)
C7B H7B 1
C8B C13B 1.378(13)
C8B C9B 1.402(12)
C9B C10B 1.386(14)
C9B H9B 0.95
C10B C11B 1.382(15)
C10B H10B 0.95
C11B C12B 1.408(15)
C11B H11B 0.95
C12B C13B 1.391(13)
C12B H12B 0.95
C13B H13B 0.95
C14B C19B 1.379(13)
C14B C15B 1.394(13)
C15B C16B 1.393(12)
C15B H15B 0.95
C16B C17B 1.347(14)
C16B H16B 0.95
C17B C18B 1.389(15)
C17B H17B 0.95
C18B C19B 1.404(12)
C18B H18B 0.95
C19B H19B 0.95
C20B C25B 1.384(13)
C20B C21B 1.404(13)
C21B C22B 1.392(13)
C21B H21B 0.95
C22B C23B 1.363(15)
C22B H22B 0.95
C23B C24B 1.399(15)
C23B H23B 0.95
C24B C25B 1.401(12)
C24B H24B 0.95
C25B H25B 0.95
C26B C31B 1.396(11)
C26B C27B 1.409(11)
C27B C28B 1.362(15)
C27B H27B 0.95
C28B C29B 1.396(14)
C28B H28B 0.95
C29B C30B 1.380(14)
C29B H29B 0.95
C30B C31B 1.384(13)
C30B H30B 0.95
C31B H31B 0.95
C1D C2D 1.532(17)
C1D H1DA 0.98
C1D H1DB 0.98
C1D H1DC 0.98
C2D C3D 1.532(18)
C2D H2DA 0.99
C2D H2DB 0.99
C3D C4D 1.533(15)
C3D H3DA 0.99
C3D H3DB 0.99
C4D C5D 1.542(16)
C4D H4DA 0.99
C4D H4DB 0.99
C5D C6D 1.523(15)
C5D H5DA 0.99
C5D H5DB 0.99
C6D H6DA 0.98
C6D H6DB 0.98
C6D H6DC 0.98

loop_
_geom_torsion_atom_site_label_1
_geom_torsion_atom_site_label_2
_geom_torsion_atom_site_label_3
_geom_torsion_atom_site_label_4
_geom_torsion
C4A N1A C1A C8A -163.6(8)
C4A N1A C1A C2A -37.5(8)
C8A C1A C2A C3A 145.7(7)
N1A C1A C2A C3A 21.0(8)
C8A C1A C2A S1A -90.8(8)
N1A C1A C2A S1A 144.5(5)
O2A S1A C2A C3A -39.3(7)
O1A S1A C2A C3A 91.5(6)
C14A S1A C2A C3A -153.0(6)
O2A S1A C2A C1A -159.0(6)
O1A S1A C2A C1A -28.2(7)
C14A S1A C2A C1A 87.3(7)
C1A C2A C3A C4A 1.4(8)
S1A C2A C3A C4A -121.6(6)
C1A C2A C3A S2A -122.8(6)
S1A C2A C3A S2A 114.3(5)
O3A S2A C3A C2A 63.4(5)
O4A S2A C3A C2A -65.0(6)
C20A S2A C3A C2A -179.7(5)
O3A S2A C3A C4A -50.3(7)
O4A S2A C3A C4A -178.7(6)
C20A S2A C3A C4A 66.6(7)
C1A N1A C4A C7A -80.2(8)
C1A N1A C4A C5A 166.0(7)
C1A N1A C4A C3A 39.9(8)
C2A C3A C4A N1A -25.0(8)
S2A C3A C4A N1A 90.0(7)
C2A C3A C4A C7A 100.3(7)
S2A C3A C4A C7A -144.8(6)
C2A C3A C4A C5A -148.0(6)
S2A C3A C4A C5A -33.1(9)
C6A N2A C5A O5A 171.7(9)
C6A N2A C5A C4A -4.3(10)
N1A C4A C5A O5A -27.8(12)
C7A C4A C5A O5A -151.0(8)
C3A C4A C5A O5A 93.4(10)
N1A C4A C5A N2A 148.4(7)
C7A C4A C5A N2A 25.3(9)
C3A C4A C5A N2A -90.4(9)
C5A N2A C6A C7A -18.5(9)
N1A C4A C7A C26A -34.4(9)
C5A C4A C7A C26A 84.7(8)
C3A C4A C7A C26A -154.0(6)
N1A C4A C7A C6A -153.8(6)
C5A C4A C7A C6A -34.7(7)
C3A C4A C7A C6A 86.6(7)
N2A C6A C7A C26A -89.4(8)
N2A C6A C7A C4A 33.1(7)
N1A C1A C8A C9A -114.0(9)
C2A C1A C8A C9A 127.0(9)
N1A C1A C8A C13A 64.6(11)
C2A C1A C8A C13A -54.5(10)
C13A C8A C9A C10A -0.2(13)
C1A C8A C9A C10A 178.4(8)
C8A C9A C10A C11A -0.7(15)
C9A C10A C11A C12A 1.0(15)
C10A C11A C12A C13A -0.5(14)
C11A C12A C13A C8A -0.4(14)
C9A C8A C13A C12A 0.7(13)
C1A C8A C13A C12A -177.9(8)
O2A S1A C14A C15A 149.5(6)
O1A S1A C14A C15A 17.7(7)
C2A S1A C14A C15A -97.9(7)
O2A S1A C14A C19A -37.1(7)
O1A S1A C14A C19A -168.9(6)
C2A S1A C14A C19A 75.5(7)
C19A C14A C15A C16A 1.2(12)
S1A C14A C15A C16A 174.3(6)
C14A C15A C16A C17A -1.2(13)
C15A C16A C17A C18A 1.5(15)
C16A C17A C18A C19A -1.6(15)
C15A C14A C19A C18A -1.4(13)
S1A C14A C19A C18A -174.6(7)
C17A C18A C19A C14A 1.5(13)
O3A S2A C20A C25A 0.6(9)
O4A S2A C20A C25A 131.7(8)
C3A S2A C20A C25A -115.4(8)
O3A S2A C20A C21A 176.7(7)
O4A S2A C20A C21A -52.3(8)
C3A S2A C20A C21A 60.7(8)
C25A C20A C21A C22A 2.6(14)
S2A C20A C21A C22A -173.5(7)
C20A C21A C22A C23A -1.3(15)
C21A C22A C23A C24A -2.0(16)
C22A C23A C24A C25A 3.9(16)
C21A C20A C25A C24A -0.7(14)
S2A C20A C25A C24A 175.2(7)
C23A C24A C25A C20A -2.6(15)
C4A C7A C26A C31A -42.6(11)
C6A C7A C26A C31A 72.1(10)
C4A C7A C26A C27A 137.6(8)
C6A C7A C26A C27A -107.8(8)
C31A C26A C27A C28A -1.2(14)
C7A C26A C27A C28A 178.6(9)
C26A C27A C28A C29A 0.6(16)
C27A C28A C29A C30A 0.0(16)
C28A C29A C30A C31A 0.1(14)
C27A C26A C31A C30A 1.3(13)
C7A C26A C31A C30A -178.5(8)
C29A C30A C31A C26A -0.8(14)
C4B N1B C1B C8B -160.5(7)
C4B N1B C1B C2B -36.6(8)
N1B C1B C2B C3B 19.2(8)
C8B C1B C2B C3B 143.0(7)
N1B C1B C2B S1B 140.4(5)
C8B C1B C2B S1B -95.8(7)
O2B S1B C2B C3B 64.2(7)
O1B S1B C2B C3B -64.3(7)
C14B S1B C2B C3B -179.5(6)
O2B S1B C2B C1B -54.3(6)
O1B S1B C2B C1B 177.2(6)
C14B S1B C2B C1B 62.0(6)
C1B C2B C3B C4B 3.5(8)
S1B C2B C3B C4B -118.6(6)
C1B C2B C3B S2B -119.7(6)
S1B C2B C3B S2B 118.2(5)
O3B S2B C3B C2B 49.6(6)
O4B S2B C3B C2B 179.4(5)
C20B S2B C3B C2B -67.1(6)
O3B S2B C3B C4B -66.5(6)
O4B S2B C3B C4B 63.2(7)
C20B S2B C3B C4B 176.8(6)
C1B N1B C4B C5B 168.0(7)
C1B N1B C4B C7B -78.4(8)
C1B N1B C4B C3B 40.1(8)
C2B C3B C4B N1B -26.2(8)
S2B C3B C4B N1B 94.6(7)
C2B C3B C4B C5B -149.8(7)
S2B C3B C4B C5B -29.0(9)
C2B C3B C4B C7B 98.1(7)
S2B C3B C4B C7B -141.1(6)
C6B N2B C5B O5B 174.1(9)
C6B N2B C5B C4B -0.5(10)
N1B C4B C5B O5B -30.2(11)
C7B C4B C5B O5B -153.0(8)
C3B C4B C5B O5B 91.5(10)
N1B C4B C5B N2B 144.7(8)
C7B C4B C5B N2B 21.8(9)
C3B C4B C5B N2B -93.7(9)
C5B N2B C6B C7B -21.8(10)
N2B C6B C7B C26B -90.1(8)
N2B C6B C7B C4B 33.5(8)
N1B C4B C7B C26B -27.0(8)
C5B C4B C7B C26B 91.8(7)
C3B C4B C7B C26B -145.2(7)
N1B C4B C7B C6B -151.9(6)
C5B C4B C7B C6B -33.1(7)
C3B C4B C7B C6B 89.9(7)
N1B C1B C8B C13B 62.4(11)
C2B C1B C8B C13B -55.8(10)
N1B C1B C8B C9B -119.1(8)
C2B C1B C8B C9B 122.7(8)
C13B C8B C9B C10B 1.7(13)
C1B C8B C9B C10B -176.9(8)
C8B C9B C10B C11B -1.1(14)
C9B C10B C11B C12B -0.8(15)
C10B C11B C12B C13B 2.2(15)
C9B C8B C13B C12B -0.3(13)
C1B C8B C13B C12B 178.2(8)
C11B C12B C13B C8B -1.7(14)
O2B S1B C14B C19B -170.6(6)
O1B S1B C14B C19B -39.3(7)
C2B S1B C14B C19B 74.4(7)
O2B S1B C14B C15B 7.1(7)
O1B S1B C14B C15B 138.5(6)
C2B S1B C14B C15B -107.8(6)
C19B C14B C15B C16B -2.4(12)
S1B C14B C15B C16B 180.0(6)
C14B C15B C16B C17B 0.0(12)
C15B C16B C17B C18B 0.6(13)
C16B C17B C18B C19B 1.0(13)
C15B C14B C19B C18B 3.9(12)
S1B C14B C19B C18B -178.5(6)
C17B C18B C19B C14B -3.1(12)
O3B S2B C20B C25B 175.1(7)
O4B S2B C20B C25B 43.8(8)
C3B S2B C20B C25B -68.9(8)
O3B S2B C20B C21B -4.0(9)
O4B S2B C20B C21B -135.4(7)
C3B S2B C20B C21B 112.0(8)
C25B C20B C21B C22B -0.8(14)
S2B C20B C21B C22B 178.3(8)
C20B C21B C22B C23B 0.9(16)
C21B C22B C23B C24B 0.4(17)
C22B C23B C24B C25B -1.8(16)
C21B C20B C25B C24B -0.5(13)
S2B C20B C25B C24B -179.7(7)
C23B C24B C25B C20B 1.8(14)
C6B C7B C26B C31B 65.5(11)
C4B C7B C26B C31B -51.4(11)
C6B C7B C26B C27B -112.4(8)
C4B C7B C26B C27B 130.7(8)
C31B C26B C27B C28B 0.9(14)
C7B C26B C27B C28B 178.9(9)
C26B C27B C28B C29B -1.2(16)
C27B C28B C29B C30B 1.5(16)
C28B C29B C30B C31B -1.5(15)
C29B C30B C31B C26B 1.3(14)
C27B C26B C31B C30B -1.0(13)
C7B C26B C31B C30B -178.8(8)
C1D C2D C3D C4D -177.5(9)
C2D C3D C4D C5D -71.9(12)
C3D C4D C5D C6D 179.7(10)
